data_4068280
loop_
_publ_author_name
'Fang, Min'
'Jones, Nathan D.'
'Friesen, Kristina'
'Lin, Guanyang'
'Ferguson, Michael J.'
'McDonald, Robert'
'Lukowski, Robert'
'Cavell, Ronald G.'

_publ_section_title
;
 Bimetallic, Spirocyclic, Methylene-Bridged Carbene Complexes of Rhodium
 and Palladium Derived by Stepwise Metalations of Lithiated
 Bis(diphenylphosphoranotrimethylsilylimido)methandiide
;
_journal_issue 6
_journal_name_full Organometallics
_journal_page_first 1652
_journal_paper_doi 10.1021/om8005678
_journal_volume 28
_journal_year 2009
_chemical_formula_moiety 'C42 H55 N2 P2 Pd Rh Si2'
_chemical_formula_sum 'C42 H55 N2 P2 Pd Rh Si2'
_chemical_formula_weight 915.31
_chemical_name_systematic
;

 ?

;
_space_group_IT_number 14
_symmetry_cell_setting monoclinic
_symmetry_space_group_name_Hall '-P 2ybc'
_symmetry_space_group_name_H-M 'P 1 21/c 1'
_atom_sites_solution_hydrogens geom
_atom_sites_solution_primary direct
_atom_sites_solution_secondary difmap
_audit_creation_method 'manual editing of SHELXL template'
_cell_angle_alpha 90.00
_cell_angle_beta 99.1370(10)
_cell_angle_gamma 90.00
_cell_formula_units_Z 4
_cell_length_a 12.9028(10)
_cell_length_b 14.9328(12)
_cell_length_c 21.9198(18)
_cell_measurement_reflns_used 4986
_cell_measurement_temperature 193(2)
_cell_measurement_theta_max 26.16
_cell_measurement_theta_min 2.20
_cell_volume 4169.8(6)
_computing_cell_refinement 'Bruker SAINT (Bruker, 1997)'
_computing_data_collection 'Bruker SMART (Bruker, 1997)'
_computing_data_reduction 'Bruker SAINT (Bruker, 1997)'
_computing_molecular_graphics 'Bruker SHELXTL (Bruker, 1997)'
_computing_publication_material 'Bruker SHELXTL (Bruker, 1997)'
_computing_structure_refinement 'SHELXL-97 (Sheldrick, 1997)'
_computing_structure_solution 'SHELXS-97 (Sheldrick, 1990)'
_diffrn_ambient_temperature 193(2)
_diffrn_detector_area_resol_mean 8.192
_diffrn_measured_fraction_theta_full 0.998
_diffrn_measured_fraction_theta_max 0.998
_diffrn_measurement_device_type 'Bruker PLATFORM diffractometer/SMART 1000 CCD area detector'
_diffrn_measurement_method '\w scans'
_diffrn_radiation_monochromator graphite
_diffrn_radiation_source 'fine-focus sealed tube'
_diffrn_radiation_type MoK\a
_diffrn_radiation_wavelength 0.71073
_diffrn_reflns_av_R_equivalents 0.0547
_diffrn_reflns_av_sigmaI/netI 0.0453
_diffrn_reflns_limit_h_max 16
_diffrn_reflns_limit_h_min -16
_diffrn_reflns_limit_k_max 18
_diffrn_reflns_limit_k_min -18
_diffrn_reflns_limit_l_max 27
_diffrn_reflns_limit_l_min -27
_diffrn_reflns_number 31835
_diffrn_reflns_theta_full 26.40
_diffrn_reflns_theta_max 26.40
_diffrn_reflns_theta_min 1.60
_diffrn_standards_decay_% 0
_diffrn_standards_interval_time 0
_diffrn_standards_number 0
_exptl_absorpt_coefficient_mu 0.993
_exptl_absorpt_correction_T_max 0.9708
_exptl_absorpt_correction_T_min 0.7685
_exptl_absorpt_correction_type multi-scan
_exptl_absorpt_process_details 'SADABS (Sheldrick, 1996)'
_exptl_crystal_colour orange
_exptl_crystal_density_diffrn 1.458
_exptl_crystal_density_method 'not measured'
_exptl_crystal_description plate
_exptl_crystal_F_000 1880
_exptl_crystal_size_max 0.28
_exptl_crystal_size_mid 0.18
_exptl_crystal_size_min 0.03
_refine_diff_density_max 0.620
_refine_diff_density_min -0.307
_refine_diff_density_rms 0.082
_refine_ls_extinction_method none
_refine_ls_goodness_of_fit_ref 1.032
_refine_ls_hydrogen_treatment constr
_refine_ls_matrix_type full
_refine_ls_number_parameters 459
_refine_ls_number_reflns 8536
_refine_ls_number_restraints 0
_refine_ls_restrained_S_all 1.032
_refine_ls_R_factor_all 0.0505
_refine_ls_R_factor_gt 0.0313
_refine_ls_shift/su_max 0.001
_refine_ls_shift/su_mean 0.000
_refine_ls_structure_factor_coef Fsqd
_refine_ls_weighting_details 'calc w=1/[\s^2^(Fo^2^)+(0.0299P)^2^+1.3871P] where P=(Fo^2^+2Fc^2^)/3'
_refine_ls_weighting_scheme calc
_refine_ls_wR_factor_gt 0.0669
_refine_ls_wR_factor_ref 0.0736
_reflns_number_gt 6633
_reflns_number_total 8536
_reflns_threshold_expression I>2\s(I)
_cod_data_source_file om8005678_si_002.cif
_cod_data_source_block 2
_cod_depositor_comments
;
The following automatic conversions were performed:

'_symmetry_cell_setting' value 'Monoclinic' changed to 'monoclinic'
according to /home/saulius/struct/CIF-dictionaries/cif_core.dic
dictionary named 'cif_core.dic' version 2.4.2 from 2011-04-26.

Automatic conversion script
Id: cif_fix_values 1715 2011-07-08 13:25:40Z adriana 
;
_cod_original_sg_symbol_H-M 'P 21/c'
_cod_database_code 4068280

loop_
_symmetry_equiv_pos_as_xyz
'x, y, z'
'-x, y+1/2, -z+1/2'
'-x, -y, -z'
'x, -y-1/2, z-1/2'

loop_
_atom_site_label
_atom_site_type_symbol
_atom_site_fract_x
_atom_site_fract_y
_atom_site_fract_z
_atom_site_U_iso_or_equiv
_atom_site_adp_type
_atom_site_occupancy
_atom_site_symmetry_multiplicity
_atom_site_calc_flag
_atom_site_refinement_flags
_atom_site_disorder_assembly
_atom_site_disorder_group
Pd Pd 0.274285(18) 0.081787(15) 0.427494(10) 0.02544(7) Uani 1 1 d . . .
Rh Rh 0.120864(18) 0.228148(16) 0.391980(10) 0.02488(7) Uani 1 1 d . . .
P1 P 0.27040(6) 0.09924(5) 0.30234(3) 0.02424(17) Uani 1 1 d . . .
P2 P 0.30782(6) 0.28918(5) 0.36547(3) 0.02307(16) Uani 1 1 d . . .
Si1 Si 0.30023(7) -0.09930(6) 0.33776(4) 0.0323(2) Uani 1 1 d . . .
Si2 Si 0.27124(7) 0.42335(6) 0.46102(4) 0.0302(2) Uani 1 1 d . . .
N1 N 0.26198(19) 0.00992(16) 0.34181(11) 0.0281(6) Uani 1 1 d . B .
N2 N 0.24056(19) 0.33134(16) 0.41445(11) 0.0261(5) Uani 1 1 d . B .
C1 C 0.2561(2) 0.18204(19) 0.35622(12) 0.0236(6) Uani 1 1 d . B .
C2 C 0.4245(3) -0.1208(3) 0.39194(17) 0.0489(9) Uani 1 1 d . B .
H2A H 0.4802 -0.0823 0.3810 0.059 Uiso 1 1 calc R . .
H2B H 0.4447 -0.1837 0.3889 0.059 Uiso 1 1 calc R . .
H2C H 0.4138 -0.1077 0.4343 0.059 Uiso 1 1 calc R . .
C3 C 0.1953(3) -0.1727(2) 0.35977(18) 0.0530(10) Uani 1 1 d . B .
H3A H 0.1298 -0.1627 0.3312 0.064 Uiso 1 1 calc R . .
H3B H 0.1847 -0.1585 0.4020 0.064 Uiso 1 1 calc R . .
H3C H 0.2163 -0.2355 0.3577 0.064 Uiso 1 1 calc R . .
C4 C 0.3290(3) -0.1287(2) 0.25936(15) 0.0421(8) Uani 1 1 d . B .
H4A H 0.3848 -0.0897 0.2490 0.051 Uiso 1 1 calc R . .
H4B H 0.2655 -0.1205 0.2288 0.051 Uiso 1 1 calc R . .
H4C H 0.3517 -0.1913 0.2591 0.051 Uiso 1 1 calc R . .
C5 C 0.3866(3) 0.4029(3) 0.52196(18) 0.0589(12) Uani 1 1 d . B .
H5A H 0.3726 0.3513 0.5470 0.071 Uiso 1 1 calc R . .
H5B H 0.3996 0.4559 0.5484 0.071 Uiso 1 1 calc R . .
H5C H 0.4486 0.3906 0.5025 0.071 Uiso 1 1 calc R . .
C6 C 0.1624(3) 0.4562(3) 0.50317(17) 0.0505(10) Uani 1 1 d . B .
H6A H 0.0986 0.4674 0.4734 0.061 Uiso 1 1 calc R . .
H6B H 0.1820 0.5106 0.5272 0.061 Uiso 1 1 calc R . .
H6C H 0.1493 0.4077 0.5311 0.061 Uiso 1 1 calc R . .
C7 C 0.3007(3) 0.5231(2) 0.41501(17) 0.0472(9) Uani 1 1 d . B .
H7A H 0.2406 0.5356 0.3828 0.057 Uiso 1 1 calc R . .
H7B H 0.3628 0.5109 0.3958 0.057 Uiso 1 1 calc R . .
H7C H 0.3142 0.5752 0.4424 0.057 Uiso 1 1 calc R . .
C8 C 0.2854(3) 0.1454(2) 0.51459(13) 0.0408(8) Uani 1 1 d . B .
H8A H 0.3384 0.1935 0.5235 0.049 Uiso 0.80 1 calc PR A 1
H8B H 0.2185 0.1587 0.5295 0.049 Uiso 0.80 1 calc PR A 1
H8C H 0.3571 0.1588 0.5361 0.049 Uiso 0.20 1 d PR A 2
H8D H 0.2345 0.1942 0.5179 0.049 Uiso 0.20 1 d PR A 2
C9A C 0.3225(4) 0.0563(3) 0.52168(18) 0.0427(11) Uani 0.80 1 d P B 1
H9A H 0.3984 0.0449 0.5375 0.051 Uiso 0.80 1 calc PR B 1
C10A C 0.2580(5) -0.0140(3) 0.5002(2) 0.0428(13) Uani 0.80 1 d P B 1
H10A H 0.1888 -0.0169 0.5142 0.051 Uiso 0.80 1 calc PR B 1
H10B H 0.2918 -0.0732 0.4977 0.051 Uiso 0.80 1 calc PR B 1
C9B C 0.2515(16) 0.0637(12) 0.5200(8) 0.037(4) Uiso 0.20 1 d P B 2
H9B H 0.1781 0.0555 0.5282 0.045 Uiso 0.20 1 calc PR B 2
C10B C 0.3050(19) -0.010(2) 0.5068(13) 0.046(8) Uiso 0.20 1 d P B 2
H10C H 0.2662 -0.0675 0.5032 0.055 Uiso 0.20 1 calc PR B 2
H10D H 0.3788 -0.0153 0.5275 0.055 Uiso 0.20 1 calc PR B 2
C11 C 0.1710(2) 0.1017(2) 0.23334(13) 0.0296(7) Uani 1 1 d . B .
C12 C 0.1054(3) 0.0295(2) 0.21748(15) 0.0378(8) Uani 1 1 d . . .
H12 H 0.1152 -0.0240 0.2411 0.045 Uiso 1 1 calc R B .
C13 C 0.0252(3) 0.0345(3) 0.16732(16) 0.0457(9) Uani 1 1 d . B .
H13 H -0.0189 -0.0159 0.1566 0.055 Uiso 1 1 calc R . .
C14 C 0.0089(3) 0.1115(3) 0.13303(16) 0.0478(10) Uani 1 1 d . . .
H14 H -0.0467 0.1146 0.0990 0.057 Uiso 1 1 calc R B .
C15 C 0.0731(3) 0.1840(3) 0.14807(15) 0.0438(9) Uani 1 1 d . B .
H15 H 0.0624 0.2373 0.1243 0.053 Uiso 1 1 calc R . .
C16 C 0.1535(2) 0.1794(2) 0.19797(14) 0.0352(8) Uani 1 1 d . . .
H16 H 0.1974 0.2301 0.2083 0.042 Uiso 1 1 calc R B .
C21 C 0.3950(2) 0.10620(19) 0.27335(13) 0.0258(6) Uani 1 1 d . B .
C22 C 0.4047(3) 0.1125(2) 0.21121(14) 0.0335(7) Uani 1 1 d . . .
H22 H 0.3436 0.1148 0.1808 0.040 Uiso 1 1 calc R B .
C23 C 0.5029(3) 0.1153(2) 0.19343(16) 0.0411(8) Uani 1 1 d . B .
H23 H 0.5088 0.1199 0.1509 0.049 Uiso 1 1 calc R . .
C24 C 0.5921(3) 0.1114(2) 0.23701(17) 0.0440(9) Uani 1 1 d . . .
H24 H 0.6594 0.1134 0.2246 0.053 Uiso 1 1 calc R B .
C25 C 0.5839(3) 0.1048(2) 0.29872(17) 0.0412(8) Uani 1 1 d . B .
H25 H 0.6455 0.1024 0.3289 0.049 Uiso 1 1 calc R . .
C26 C 0.4858(2) 0.1016(2) 0.31691(15) 0.0326(7) Uani 1 1 d . . .
H26 H 0.4806 0.0963 0.3595 0.039 Uiso 1 1 calc R B .
C31 C 0.4489(2) 0.30059(19) 0.39109(13) 0.0253(6) Uani 1 1 d . B .
C32 C 0.4979(2) 0.2425(2) 0.43671(15) 0.0326(7) Uani 1 1 d . . .
H32 H 0.4592 0.1945 0.4505 0.039 Uiso 1 1 calc R B .
C33 C 0.6022(3) 0.2542(2) 0.46189(16) 0.0377(8) Uani 1 1 d . B .
H33 H 0.6341 0.2150 0.4935 0.045 Uiso 1 1 calc R . .
C34 C 0.6600(2) 0.3220(2) 0.44154(15) 0.0376(8) Uani 1 1 d . . .
H34 H 0.7318 0.3293 0.4587 0.045 Uiso 1 1 calc R B .
C35 C 0.6135(2) 0.3794(2) 0.39617(14) 0.0342(7) Uani 1 1 d . B .
H35 H 0.6536 0.4260 0.3817 0.041 Uiso 1 1 calc R . .
C36 C 0.5085(2) 0.3696(2) 0.37158(13) 0.0284(7) Uani 1 1 d . . .
H36 H 0.4767 0.4104 0.3410 0.034 Uiso 1 1 calc R B .
C41 C 0.2839(2) 0.34798(19) 0.29172(13) 0.0250(6) Uani 1 1 d . B .
C42 C 0.3496(2) 0.3394(2) 0.24694(13) 0.0307(7) Uani 1 1 d . . .
H42 H 0.4142 0.3080 0.2564 0.037 Uiso 1 1 calc R B .
C43 C 0.3204(3) 0.3765(2) 0.18911(14) 0.0391(8) Uani 1 1 d . B .
H43 H 0.3648 0.3700 0.1587 0.047 Uiso 1 1 calc R . .
C44 C 0.2278(3) 0.4227(2) 0.17521(16) 0.0469(9) Uani 1 1 d . . .
H44 H 0.2084 0.4479 0.1352 0.056 Uiso 1 1 calc R B .
C45 C 0.1629(3) 0.4328(2) 0.21880(16) 0.0484(10) Uani 1 1 d . B .
H45 H 0.0992 0.4655 0.2092 0.058 Uiso 1 1 calc R . .
C46 C 0.1912(3) 0.3950(2) 0.27707(14) 0.0371(8) Uani 1 1 d . . .
H46 H 0.1462 0.4016 0.3071 0.045 Uiso 1 1 calc R B .
C51 C 0.0278(3) 0.2479(2) 0.46286(16) 0.0386(8) Uani 1 1 d . B .
H51 H 0.0655 0.2796 0.5001 0.046 Uiso 1 1 calc R . .
C52 C -0.0096(2) 0.3048(2) 0.41410(15) 0.0382(8) Uani 1 1 d . B .
H52 H 0.0062 0.3696 0.4226 0.046 Uiso 1 1 calc R . .
C53 C -0.1107(3) 0.2875(3) 0.37136(19) 0.0592(11) Uani 1 1 d . . .
H53A H -0.1588 0.2535 0.3938 0.071 Uiso 1 1 calc R B .
H53B H -0.1446 0.3454 0.3584 0.071 Uiso 1 1 calc R . .
C54 C -0.0937(3) 0.2358(3) 0.31513(18) 0.0615(12) Uani 1 1 d . B .
H54A H -0.0841 0.2785 0.2819 0.074 Uiso 1 1 calc R . .
H54B H -0.1571 0.1997 0.3005 0.074 Uiso 1 1 calc R . .
C55 C 0.0004(2) 0.1742(3) 0.32670(16) 0.0412(9) Uani 1 1 d . B .
H55 H 0.0249 0.1541 0.2879 0.049 Uiso 1 1 calc R . .
C56 C 0.0236(2) 0.1137(2) 0.37515(16) 0.0384(8) Uani 1 1 d . B .
H56 H 0.0614 0.0590 0.3643 0.046 Uiso 1 1 calc R . .
C57 C -0.0452(3) 0.0977(3) 0.42399(18) 0.0516(10) Uani 1 1 d . . .
H57A H -0.1197 0.1028 0.4046 0.062 Uiso 1 1 calc R B .
H57B H -0.0337 0.0358 0.4398 0.062 Uiso 1 1 calc R . .
C58 C -0.0248(3) 0.1621(3) 0.47780(19) 0.0589(11) Uani 1 1 d . B .
H58A H -0.0924 0.1768 0.4914 0.071 Uiso 1 1 calc R . .
H58B H 0.0201 0.1321 0.5127 0.071 Uiso 1 1 calc R . .

loop_
_atom_site_aniso_label
_atom_site_aniso_U_11
_atom_site_aniso_U_22
_atom_site_aniso_U_33
_atom_site_aniso_U_23
_atom_site_aniso_U_13
_atom_site_aniso_U_12
Pd 0.03120(13) 0.02629(13) 0.01985(12) 0.00125(10) 0.00717(9) -0.00193(10)
Rh 0.02416(12) 0.02955(14) 0.02251(12) -0.00048(10) 0.00857(9) -0.00127(10)
P1 0.0268(4) 0.0266(4) 0.0205(4) -0.0021(3) 0.0075(3) -0.0029(3)
P2 0.0249(4) 0.0252(4) 0.0202(4) 0.0002(3) 0.0070(3) -0.0012(3)
Si1 0.0390(5) 0.0274(5) 0.0328(5) -0.0013(4) 0.0126(4) -0.0011(4)
Si2 0.0370(5) 0.0282(5) 0.0271(5) -0.0046(4) 0.0100(4) -0.0010(4)
N1 0.0342(15) 0.0279(14) 0.0236(13) -0.0025(11) 0.0088(11) -0.0040(11)
N2 0.0290(13) 0.0287(14) 0.0226(13) -0.0019(11) 0.0101(10) -0.0026(11)
C1 0.0259(15) 0.0265(16) 0.0195(14) 0.0004(12) 0.0068(12) -0.0022(12)
C2 0.050(2) 0.054(2) 0.044(2) 0.0076(19) 0.0117(17) 0.0129(19)
C3 0.068(3) 0.036(2) 0.061(3) -0.0013(18) 0.026(2) -0.0114(18)
C4 0.050(2) 0.039(2) 0.040(2) -0.0075(16) 0.0154(17) 0.0032(16)
C5 0.070(3) 0.052(3) 0.048(2) -0.0252(19) -0.013(2) 0.011(2)
C6 0.058(2) 0.047(2) 0.053(2) -0.0216(19) 0.0306(19) -0.0089(19)
C7 0.060(2) 0.035(2) 0.052(2) -0.0074(17) 0.0246(19) -0.0076(17)
C8 0.059(2) 0.048(2) 0.0164(16) -0.0014(15) 0.0087(15) -0.0036(18)
C9A 0.053(3) 0.056(3) 0.018(2) 0.007(2) 0.0028(19) 0.003(2)
C10A 0.067(5) 0.033(3) 0.033(3) 0.011(2) 0.022(3) 0.004(3)
C11 0.0294(17) 0.0388(19) 0.0219(15) -0.0047(14) 0.0079(12) -0.0020(14)
C12 0.0367(19) 0.044(2) 0.0342(18) -0.0050(16) 0.0088(15) -0.0063(16)
C13 0.035(2) 0.061(3) 0.039(2) -0.0106(19) 0.0020(16) -0.0154(18)
C14 0.036(2) 0.074(3) 0.0307(19) -0.0071(19) -0.0003(15) -0.0010(19)
C15 0.043(2) 0.059(2) 0.0277(18) 0.0027(17) 0.0011(15) 0.0009(18)
C16 0.0350(18) 0.043(2) 0.0269(17) -0.0015(15) 0.0019(14) -0.0046(15)
C21 0.0323(17) 0.0208(15) 0.0262(16) -0.0020(12) 0.0105(13) -0.0019(12)
C22 0.0359(18) 0.0369(18) 0.0294(17) -0.0042(14) 0.0107(14) -0.0017(14)
C23 0.047(2) 0.045(2) 0.0359(19) -0.0035(16) 0.0206(16) -0.0005(17)
C24 0.036(2) 0.044(2) 0.058(2) -0.0087(18) 0.0247(18) -0.0046(16)
C25 0.0295(18) 0.044(2) 0.049(2) -0.0057(17) 0.0030(15) 0.0024(15)
C26 0.0361(18) 0.0331(18) 0.0304(17) -0.0047(14) 0.0106(14) -0.0007(14)
C31 0.0266(16) 0.0271(16) 0.0226(15) -0.0044(12) 0.0056(12) 0.0005(12)
C32 0.0332(18) 0.0270(17) 0.0375(18) -0.0021(14) 0.0052(14) -0.0017(13)
C33 0.0342(18) 0.0360(19) 0.041(2) 0.0000(15) -0.0005(15) 0.0077(15)
C34 0.0234(17) 0.047(2) 0.042(2) -0.0150(17) 0.0043(14) 0.0025(15)
C35 0.0318(17) 0.0379(19) 0.0357(18) -0.0101(15) 0.0136(14) -0.0079(15)
C36 0.0308(17) 0.0306(17) 0.0253(16) -0.0013(13) 0.0090(13) -0.0010(13)
C41 0.0302(16) 0.0221(15) 0.0237(15) 0.0002(12) 0.0073(12) -0.0018(12)
C42 0.0312(17) 0.0350(18) 0.0273(17) 0.0001(14) 0.0090(13) -0.0045(14)
C43 0.046(2) 0.048(2) 0.0270(17) 0.0044(16) 0.0147(15) -0.0104(17)
C44 0.057(2) 0.052(2) 0.0314(19) 0.0168(17) 0.0061(17) 0.0003(19)
C45 0.050(2) 0.053(2) 0.042(2) 0.0116(18) 0.0045(17) 0.0194(18)
C46 0.042(2) 0.043(2) 0.0269(17) 0.0066(15) 0.0083(14) 0.0080(16)
C51 0.042(2) 0.041(2) 0.0389(19) -0.0050(16) 0.0249(16) -0.0051(15)
C52 0.0329(18) 0.044(2) 0.040(2) -0.0081(16) 0.0150(15) 0.0053(15)
C53 0.037(2) 0.074(3) 0.065(3) -0.009(2) 0.0026(19) 0.015(2)
C54 0.038(2) 0.098(4) 0.045(2) -0.011(2) -0.0035(18) 0.013(2)
C55 0.0285(18) 0.062(2) 0.0336(19) -0.0164(18) 0.0061(14) -0.0026(16)
C56 0.0296(18) 0.044(2) 0.043(2) -0.0116(17) 0.0115(15) -0.0101(15)
C57 0.045(2) 0.054(2) 0.060(3) -0.003(2) 0.0212(19) -0.0182(18)
C58 0.066(3) 0.062(3) 0.059(3) 0.003(2) 0.040(2) -0.013(2)

loop_
_atom_type_symbol
_atom_type_description
_atom_type_scat_dispersion_real
_atom_type_scat_dispersion_imag
_atom_type_scat_source
C C 0.0033 0.0016 'International Tables Vol C Tables 4.2.6.8 and 6.1.1.4'
H H 0.0000 0.0000 'International Tables Vol C Tables 4.2.6.8 and 6.1.1.4'
N N 0.0061 0.0033 'International Tables Vol C Tables 4.2.6.8 and 6.1.1.4'
Si Si 0.0817 0.0704 'International Tables Vol C Tables 4.2.6.8 and 6.1.1.4'
P P 0.1023 0.0942 'International Tables Vol C Tables 4.2.6.8 and 6.1.1.4'
Rh Rh -1.1178 0.9187 'International Tables Vol C Tables 4.2.6.8 and 6.1.1.4'
Pd Pd -0.9988 1.0072 'International Tables Vol C Tables 4.2.6.8 and 6.1.1.4'

loop_
_geom_angle_atom_site_label_1
_geom_angle_atom_site_label_2
_geom_angle_atom_site_label_3
_geom_angle
C9A Pd C8 39.26(17)
C9B Pd C8 36.0(5)
C9A Pd N1 137.79(16)
C9B Pd N1 140.7(5)
C8 Pd N1 176.65(11)
C9A Pd C1 145.49(16)
C9B Pd C1 140.5(5)
C8 Pd C1 109.07(12)
N1 Pd C1 74.21(10)
C9A Pd C10A 37.5(2)
C8 Pd C10A 68.63(16)
N1 Pd C10A 108.02(15)
C1 Pd C10A 167.95(19)
C9B Pd C10B 36.6(8)
C8 Pd C10B 65.8(8)
N1 Pd C10B 111.0(8)
C1 Pd C10B 173.5(8)
C10A Pd C10B 15.9(6)
C55 Rh C56 38.52(13)
C55 Rh C51 96.20(13)
C56 Rh C51 81.47(13)
C55 Rh C1 100.72(12)
C56 Rh C1 99.89(12)
C51 Rh C1 154.16(13)
C55 Rh C52 80.59(13)
C56 Rh C52 90.31(13)
C51 Rh C52 37.87(13)
C1 Rh C52 165.18(12)
C55 Rh N2 147.75(12)
C56 Rh N2 171.07(12)
C51 Rh N2 101.45(11)
C1 Rh N2 73.76(10)
C52 Rh N2 97.16(11)
N1 P1 C1 101.62(13)
N1 P1 C11 111.47(14)
C1 P1 C11 114.39(14)
N1 P1 C21 112.00(13)
C1 P1 C21 112.98(13)
C11 P1 C21 104.66(13)
N2 P2 C1 101.57(13)
N2 P2 C41 111.67(13)
C1 P2 C41 109.46(13)
N2 P2 C31 112.00(13)
C1 P2 C31 117.95(14)
C41 P2 C31 104.37(13)
N1 Si1 C3 108.65(15)
N1 Si1 C2 110.92(15)
C3 Si1 C2 108.67(18)
N1 Si1 C4 111.92(14)
C3 Si1 C4 111.00(17)
C2 Si1 C4 105.63(16)
N2 Si2 C5 112.16(15)
N2 Si2 C6 112.55(14)
C5 Si2 C6 105.50(19)
N2 Si2 C7 111.32(14)
C5 Si2 C7 108.04(19)
C6 Si2 C7 106.92(17)
P1 N1 Si1 136.10(15)
P1 N1 Pd 93.11(11)
Si1 N1 Pd 122.70(13)
P2 N2 Si2 127.58(15)
P2 N2 Rh 90.60(11)
Si2 N2 Rh 141.82(13)
P2 C1 P1 130.94(16)
P2 C1 Rh 88.92(12)
P1 C1 Rh 131.18(15)
P2 C1 Pd 124.23(15)
P1 C1 Pd 89.28(12)
Rh C1 Pd 87.65(10)
C9B C8 Pd 71.7(8)
C9A C8 Pd 69.5(2)
C10A C9A C8 120.3(5)
C10A C9A Pd 74.5(3)
C8 C9A Pd 71.2(2)
C9A C10A Pd 68.0(2)
C8 C9B C10B 123(2)
C8 C9B Pd 72.2(8)
C10B C9B Pd 75.3(14)
C9B C10B Pd 68.2(13)
C12 C11 C16 118.1(3)
C12 C11 P1 121.1(2)
C16 C11 P1 120.6(2)
C11 C12 C13 120.5(3)
C14 C13 C12 120.6(3)
C15 C14 C13 119.7(3)
C14 C15 C16 120.0(3)
C15 C16 C11 121.0(3)
C26 C21 C22 118.6(3)
C26 C21 P1 116.8(2)
C22 C21 P1 124.5(2)
C23 C22 C21 120.4(3)
C24 C23 C22 120.4(3)
C23 C24 C25 119.9(3)
C24 C25 C26 120.1(3)
C25 C26 C21 120.6(3)
C36 C31 C32 118.0(3)
C36 C31 P2 123.2(2)
C32 C31 P2 118.6(2)
C33 C32 C31 120.6(3)
C34 C33 C32 120.5(3)
C33 C34 C35 119.8(3)
C34 C35 C36 120.1(3)
C35 C36 C31 120.9(3)
C46 C41 C42 118.8(3)
C46 C41 P2 118.0(2)
C42 C41 P2 122.8(2)
C43 C42 C41 120.0(3)
C44 C43 C42 120.5(3)
C43 C44 C45 120.4(3)
C44 C45 C46 119.6(3)
C41 C46 C45 120.8(3)
C52 C51 C58 124.9(3)
C52 C51 Rh 71.98(18)
C58 C51 Rh 111.4(2)
C51 C52 C53 122.4(3)
C51 C52 Rh 70.15(18)
C53 C52 Rh 113.6(2)
C54 C53 C52 112.0(3)
C53 C54 C55 113.2(3)
C56 C55 C54 126.4(3)
C56 C55 Rh 71.47(19)
C54 C55 Rh 111.7(2)
C55 C56 C57 124.3(3)
C55 C56 Rh 70.01(19)
C57 C56 Rh 113.7(2)
C58 C57 C56 113.7(3)
C51 C58 C57 113.5(3)

loop_
_geom_bond_atom_site_label_1
_geom_bond_atom_site_label_2
_geom_bond_distance
Pd C9A 2.094(4)
Pd C9B 2.111(17)
Pd C8 2.117(3)
Pd N1 2.147(2)
Pd C1 2.149(3)
Pd C10A 2.176(5)
Pd C10B 2.20(3)
Rh C55 2.099(3)
Rh C56 2.118(3)
Rh C51 2.130(3)
Rh C1 2.137(3)
Rh C52 2.153(3)
Rh N2 2.182(2)
P1 N1 1.603(2)
P1 C1 1.740(3)
P1 C11 1.821(3)
P1 C21 1.824(3)
P2 N2 1.612(2)
P2 C1 1.733(3)
P2 C41 1.822(3)
P2 C31 1.826(3)
Si1 N1 1.710(3)
Si1 C3 1.864(3)
Si1 C2 1.865(4)
Si1 C4 1.867(3)
Si2 N2 1.720(3)
Si2 C5 1.861(4)
Si2 C6 1.865(3)
Si2 C7 1.872(3)
C8 C9B 1.308(18)
C8 C9A 1.415(6)
C9A C10A 1.376(7)
C9B C10B 1.35(3)
C11 C12 1.381(4)
C11 C16 1.394(4)
C12 C13 1.387(4)
C13 C14 1.372(5)
C14 C15 1.371(5)
C15 C16 1.384(4)
C21 C26 1.390(4)
C21 C22 1.391(4)
C22 C23 1.384(4)
C23 C24 1.375(5)
C24 C25 1.377(5)
C25 C26 1.387(4)
C31 C36 1.393(4)
C31 C32 1.397(4)
C32 C33 1.382(4)
C33 C34 1.374(5)
C34 C35 1.376(5)
C35 C36 1.384(4)
C41 C46 1.380(4)
C41 C42 1.401(4)
C42 C43 1.380(4)
C43 C44 1.372(5)
C44 C45 1.375(5)
C45 C46 1.391(4)
C51 C52 1.390(5)
C51 C58 1.510(5)
C52 C53 1.503(5)
C53 C54 1.500(5)
C54 C55 1.511(5)
C55 C56 1.391(5)
C56 C57 1.514(5)
C57 C58 1.512(5)

loop_
_geom_torsion_atom_site_label_1
_geom_torsion_atom_site_label_2
_geom_torsion_atom_site_label_3
_geom_torsion_atom_site_label_4
_geom_torsion
C1 P1 N1 Si1 -158.1(2)
C11 P1 N1 Si1 79.6(2)
C21 P1 N1 Si1 -37.3(3)
C1 P1 N1 Pd -11.35(13)
C11 P1 N1 Pd -133.61(12)
C21 P1 N1 Pd 109.51(12)
C3 Si1 N1 P1 -141.3(2)
C2 Si1 N1 P1 99.3(2)
C4 Si1 N1 P1 -18.4(3)
C3 Si1 N1 Pd 79.2(2)
C2 Si1 N1 Pd -40.2(2)
C4 Si1 N1 Pd -157.88(15)
C9A Pd N1 P1 -155.0(2)
C9B Pd N1 P1 166.2(9)
C8 Pd N1 P1 178(26)
C1 Pd N1 P1 9.33(11)
C10A Pd N1 P1 176.9(2)
C10B Pd N1 P1 -166.5(7)
C9A Pd N1 Si1 -1.8(3)
C9B Pd N1 Si1 -40.6(9)
C8 Pd N1 Si1 -29(2)
C1 Pd N1 Si1 162.51(17)
C10A Pd N1 Si1 -29.9(2)
C10B Pd N1 Si1 -13.3(7)
C1 P2 N2 Si2 160.68(18)
C41 P2 N2 Si2 -82.7(2)
C31 P2 N2 Si2 33.9(2)
C1 P2 N2 Rh -19.03(13)
C41 P2 N2 Rh 97.54(12)
C31 P2 N2 Rh -145.80(11)
C5 Si2 N2 P2 -68.4(2)
C6 Si2 N2 P2 172.8(2)
C7 Si2 N2 P2 52.8(2)
C5 Si2 N2 Rh 111.1(3)
C6 Si2 N2 Rh -7.7(3)
C7 Si2 N2 Rh -127.7(2)
C55 Rh N2 P2 -68.7(2)
C56 Rh N2 P2 61.2(7)
C51 Rh N2 P2 169.47(13)
C1 Rh N2 P2 15.65(11)
C52 Rh N2 P2 -152.37(12)
C55 Rh N2 Si2 111.7(3)
C56 Rh N2 Si2 -118.5(7)
C51 Rh N2 Si2 -10.2(2)
C1 Rh N2 Si2 -164.0(2)
C52 Rh N2 Si2 28.0(2)
N2 P2 C1 P1 168.3(2)
C41 P2 C1 P1 50.1(3)
C31 P2 C1 P1 -68.9(3)
N2 P2 C1 Rh 19.45(13)
C41 P2 C1 Rh -98.73(12)
C31 P2 C1 Rh 142.23(12)
N2 P2 C1 Pd -66.98(19)
C41 P2 C1 Pd 174.85(15)
C31 P2 C1 Pd 55.8(2)
N1 P1 C1 P2 148.5(2)
C11 P1 C1 P2 -91.2(2)
C21 P1 C1 P2 28.4(3)
N1 P1 C1 Rh -74.9(2)
C11 P1 C1 Rh 45.3(2)
C21 P1 C1 Rh 164.90(18)
N1 P1 C1 Pd 11.32(13)
C11 P1 C1 Pd 131.55(12)
C21 P1 C1 Pd -108.85(13)
C55 Rh C1 P2 132.76(14)
C56 Rh C1 P2 171.92(13)
C51 Rh C1 P2 -97.2(3)
C52 Rh C1 P2 39.1(5)
N2 Rh C1 P2 -14.53(10)
C55 Rh C1 P1 -15.9(2)
C56 Rh C1 P1 23.2(2)
C51 Rh C1 P1 114.1(3)
C52 Rh C1 P1 -109.6(5)
N2 Rh C1 P1 -163.2(2)
C55 Rh C1 Pd -102.92(13)
C56 Rh C1 Pd -63.75(13)
C51 Rh C1 Pd 27.1(3)
C52 Rh C1 Pd 163.4(4)
N2 Rh C1 Pd 109.79(10)
C9A Pd C1 P2 11.1(4)
C9B Pd C1 P2 52.8(9)
C8 Pd C1 P2 30.5(2)
N1 Pd C1 P2 -150.21(19)
C10A Pd C1 P2 107.4(7)
C10B Pd C1 P2 -7(6)
C9A Pd C1 P1 152.8(3)
C9B Pd C1 P1 -165.6(9)
C8 Pd C1 P1 172.13(13)
N1 Pd C1 P1 -8.58(10)
C10A Pd C1 P1 -111.0(7)
C10B Pd C1 P1 135(6)
C9A Pd C1 Rh -76.0(3)
C9B Pd C1 Rh -34.3(9)
C8 Pd C1 Rh -56.60(14)
N1 Pd C1 Rh 122.69(11)
C10A Pd C1 Rh 20.3(8)
C10B Pd C1 Rh -94(6)
C9A Pd C8 C9B -41.5(9)
N1 Pd C8 C9B -13(2)
C1 Pd C8 C9B 155.8(10)
C10B Pd C8 C9B -28.5(12)
N1 Pd C8 C9A 29(2)
C1 Pd C8 C9A -162.7(3)
C10A Pd C8 C9A 29.9(3)
Pd C8 C9A C10A -58.2(4)
C8 Pd C9A C10A 130.4(5)
N1 Pd C9A C10A -47.2(5)
C1 Pd C9A C10A 160.1(3)
N1 Pd C9A C8 -177.59(19)
C1 Pd C9A C8 29.7(4)
C10A Pd C9A C8 -130.4(5)
C10B Pd C9A C8 -154.5(14)
C8 C9A C10A Pd 56.7(3)
C8 Pd C10A C9A -31.2(3)
N1 Pd C10A C9A 148.8(3)
C1 Pd C10A C9A -112.4(8)
Pd C8 C9B C10B 57.9(19)
N1 Pd C9B C8 178.9(2)
C1 Pd C9B C8 -37.5(14)
C10B Pd C9B C8 133(2)
C8 Pd C9B C10B -133(2)
N1 Pd C9B C10B 45.8(19)
C1 Pd C9B C10B -170.5(12)
C8 C9B C10B Pd -56.5(16)
C8 Pd C10B C9B 28.2(12)
N1 Pd C10B C9B -150.9(13)
C1 Pd C10B C9B 67(6)
N1 P1 C11 C12 -5.1(3)
C1 P1 C11 C12 -119.7(3)
C21 P1 C11 C12 116.2(3)
N1 P1 C11 C16 169.6(2)
C1 P1 C11 C16 55.0(3)
C21 P1 C11 C16 -69.2(3)
C16 C11 C12 C13 0.7(5)
P1 C11 C12 C13 175.4(3)
C11 C12 C13 C14 -0.8(5)
C12 C13 C14 C15 0.7(5)
C13 C14 C15 C16 -0.5(5)
C14 C15 C16 C11 0.4(5)
C12 C11 C16 C15 -0.5(5)
P1 C11 C16 C15 -175.3(3)
N1 P1 C21 C26 -56.3(3)
C1 P1 C21 C26 57.7(3)
C11 P1 C21 C26 -177.3(2)
N1 P1 C21 C22 121.3(3)
C1 P1 C21 C22 -124.7(3)
C11 P1 C21 C22 0.4(3)
C26 C21 C22 C23 -0.8(5)
P1 C21 C22 C23 -178.4(2)
C21 C22 C23 C24 0.3(5)
C22 C23 C24 C25 0.0(5)
C23 C24 C25 C26 0.3(5)
C24 C25 C26 C21 -0.8(5)
C22 C21 C26 C25 1.1(4)
P1 C21 C26 C25 178.8(2)
N2 P2 C31 C36 -96.9(3)
C1 P2 C31 C36 145.8(2)
C41 P2 C31 C36 24.1(3)
N2 P2 C31 C32 77.0(3)
C1 P2 C31 C32 -40.3(3)
C41 P2 C31 C32 -162.0(2)
C36 C31 C32 C33 0.6(4)
P2 C31 C32 C33 -173.6(2)
C31 C32 C33 C34 -1.4(5)
C32 C33 C34 C35 0.7(5)
C33 C34 C35 C36 0.7(5)
C34 C35 C36 C31 -1.5(4)
C32 C31 C36 C35 0.8(4)
P2 C31 C36 C35 174.7(2)
N2 P2 C41 C46 -22.9(3)
C1 P2 C41 C46 88.8(3)
C31 P2 C41 C46 -144.1(2)
N2 P2 C41 C42 164.3(2)
C1 P2 C41 C42 -84.1(3)
C31 P2 C41 C42 43.1(3)
C46 C41 C42 C43 -1.0(5)
P2 C41 C42 C43 171.8(2)
C41 C42 C43 C44 0.7(5)
C42 C43 C44 C45 0.1(6)
C43 C44 C45 C46 -0.7(6)
C42 C41 C46 C45 0.4(5)
P2 C41 C46 C45 -172.8(3)
C44 C45 C46 C41 0.4(6)
C55 Rh C51 C52 -65.9(2)
C56 Rh C51 C52 -101.6(2)
C1 Rh C51 C52 163.3(2)
N2 Rh C51 C52 86.9(2)
C55 Rh C51 C58 55.3(3)
C56 Rh C51 C58 19.6(3)
C1 Rh C51 C58 -75.5(4)
C52 Rh C51 C58 121.3(4)
N2 Rh C51 C58 -151.8(3)
C58 C51 C52 C53 2.0(5)
Rh C51 C52 C53 106.0(3)
C58 C51 C52 Rh -104.0(3)
C55 Rh C52 C51 113.1(2)
C56 Rh C52 C51 75.6(2)
C1 Rh C52 C51 -150.6(4)
N2 Rh C52 C51 -99.5(2)
C55 Rh C52 C53 -4.6(3)
C56 Rh C52 C53 -42.0(3)
C51 Rh C52 C53 -117.6(4)
C1 Rh C52 C53 91.8(5)
N2 Rh C52 C53 142.9(3)
C51 C52 C53 C54 -92.8(4)
Rh C52 C53 C54 -12.1(5)
C52 C53 C54 C55 29.4(5)
C53 C54 C55 C56 49.1(6)
C53 C54 C55 Rh -33.3(5)
C51 Rh C55 C56 -67.9(2)
C1 Rh C55 C56 92.5(2)
C52 Rh C55 C56 -102.5(2)
N2 Rh C55 C56 168.97(19)
C56 Rh C55 C54 122.7(4)
C51 Rh C55 C54 54.8(3)
C1 Rh C55 C54 -144.8(3)
C52 Rh C55 C54 20.2(3)
N2 Rh C55 C54 -68.3(3)
C54 C55 C56 C57 2.0(6)
Rh C55 C56 C57 105.7(3)
C54 C55 C56 Rh -103.7(4)
C51 Rh C56 C55 111.3(2)
C1 Rh C56 C55 -94.8(2)
C52 Rh C56 C55 74.4(2)
N2 Rh C56 C55 -138.9(6)
C55 Rh C56 C57 -119.6(4)
C51 Rh C56 C57 -8.3(3)
C1 Rh C56 C57 145.5(3)
C52 Rh C56 C57 -45.3(3)
N2 Rh C56 C57 101.5(7)
C55 C56 C57 C58 -85.9(5)
Rh C56 C57 C58 -4.7(4)
C52 C51 C58 C57 54.5(5)
Rh C51 C58 C57 -27.9(4)
C56 C57 C58 C51 21.4(5)
